data_1512785
loop_
_publ_author_name
'Hassan Hosseini-Monfared'
'Hannaneh Falakian'
'Rahman Bikas'
'Peter Mayer'

_publ_section_title
;
 Intramolecular hydrogen bond effect on keto-enolization of aroylhydrazone
 in copper(II) complexes
;
_journal_name_full
;
Inorganica Chimica Acta
;
_journal_page_first 526
_journal_page_last 534
_journal_paper_doi 10.1016/j.ica.2012.08.022
_journal_volume 394
_journal_year 2013
_chemical_compound_source 'see text'
_chemical_formula_sum 'C37 H32 Cu2 N8 O11'
_chemical_formula_weight 891.81
_space_group_IT_number 2
_symmetry_cell_setting triclinic
_symmetry_Int_Tables_number 2
_symmetry_space_group_name_Hall '-P 1'
_symmetry_space_group_name_H-M 'P -1'
_cell_angle_alpha 75.5000(11)
_cell_angle_beta 77.3459(11)
_cell_angle_gamma 85.3559(8)
_cell_formula_units_Z 2
_cell_length_a 7.8990(1)
_cell_length_b 14.0172(3)
_cell_length_c 17.3344(3)
_cell_measurement_temperature 173
_cell_volume 1812.34(6)
_diffrn_radiation_probe x-ray
_diffrn_radiation_type MoK\a
_diffrn_radiation_wavelength 0.71073
_exptl_absorpt_coefficient_mu 1.249
_exptl_crystal_density_diffrn 1.634
_exptl_crystal_density_method 'Not Measured'
_exptl_crystal_F_000 912
_cod_data_source_file ICA-2013-394-526-534-2.cif
_cod_data_source_block on317
_cod_database_code 1512785

loop_
_symmetry_equiv_pos_site_id
_symmetry_equiv_pos_as_xyz
1 x,y,z
2 -x,-y,-z

loop_
_atom_site_aniso_label
_atom_site_aniso_U_11
_atom_site_aniso_U_22
_atom_site_aniso_U_33
_atom_site_aniso_U_23
_atom_site_aniso_U_13
_atom_site_aniso_U_12
Cu1 0.0375 0.0259 0.0343 -0.0062 -0.0081 0.0016
Cu2 0.0253 0.0302 0.0329 -0.0117 -0.0105 0.0045
O1 0.0452 0.0268 0.0356 -0.0083 -0.0126 0.0022
O2 0.0584 0.0261 0.0407 -0.0074 -0.0159 -0.0017
O3 0.0341 0.0283 0.0404 -0.0075 -0.0031 0.0024
O4 0.0333 0.0305 0.0510 -0.0052 -0.0025 -0.0067
O5 0.0434 0.0242 0.0423 -0.0102 -0.0128 0.0003
O6 0.0251 0.0388 0.0325 -0.0146 -0.0096 0.0070
O7 0.0277 0.0493 0.0450 -0.0189 -0.0096 0.0096
O8 0.0290 0.0320 0.0406 -0.0075 -0.0072 0.0032
O9 0.0428 0.0451 0.0708 0.0047 0.0033 -0.0008
O10 0.0391 0.0390 0.0726 -0.0187 -0.0220 0.0170
N1 0.0280 0.0288 0.0327 -0.0027 -0.0018 0.0006
N2 0.0292 0.0277 0.0292 -0.0050 -0.0032 0.0027
N3 0.0347 0.0262 0.0314 -0.0055 -0.0064 0.0010
N4 0.0337 0.0297 0.0275 -0.0079 -0.0155 0.0024
N5 0.0302 0.0252 0.0320 -0.0053 -0.0090 0.0011
N6 0.0261 0.0298 0.0291 -0.0079 -0.0074 -0.0003
N7 0.0268 0.0295 0.0340 -0.0082 -0.0091 0.0034
N8 0.0343 0.0328 0.0395 -0.0118 -0.0131 0.0046
C1 0.0362 0.0329 0.0376 -0.0037 -0.0057 0.0005
C2 0.0433 0.0402 0.0378 0.0012 -0.0109 -0.0013
C3 0.0372 0.0542 0.0357 -0.0091 -0.0099 -0.0042
C4 0.0345 0.0342 0.0388 -0.0089 -0.0080 -0.0034
C5 0.0266 0.0319 0.0327 -0.0063 -0.0007 -0.0011
C6 0.0272 0.0311 0.0330 -0.0066 -0.0026 -0.0010
C7 0.0491 0.0333 0.0415 -0.0113 -0.0124 -0.0016
C8 0.0260 0.0306 0.0325 -0.0085 -0.0029 0.0044
C9 0.0266 0.0288 0.0325 -0.0054 -0.0021 0.0018
C10 0.0322 0.0278 0.0369 -0.0089 -0.0044 0.0004
C11 0.0335 0.0267 0.0392 -0.0029 -0.0058 0.0012
C12 0.0234 0.0362 0.0329 -0.0066 -0.0006 -0.0043
C13 0.0436 0.0378 0.0351 -0.0001 -0.0069 -0.0040
C14 0.0528 0.0569 0.0339 -0.0068 -0.0131 -0.0060
C15 0.0624 0.0466 0.0458 -0.0180 -0.0141 -0.0039
C16 0.0536 0.0335 0.0439 -0.0107 -0.0135 -0.0008
C17 0.0284 0.0331 0.0332 -0.0067 -0.0012 -0.0029
C18 0.0349 0.0264 0.0347 -0.0051 -0.0059 0.0029
C19 0.0394 0.0320 0.0372 -0.0128 -0.0126 0.0055
C20 0.0563 0.0405 0.0375 -0.0170 -0.0185 0.0041
C21 0.0484 0.0473 0.0422 -0.0132 -0.0201 -0.0086
C22 0.0307 0.0476 0.0390 -0.0058 -0.0146 -0.0071
C23 0.0278 0.0284 0.0312 -0.0041 -0.0074 -0.0019
C24 0.0242 0.0372 0.0283 -0.0060 -0.0068 -0.0033
C25 0.0261 0.0573 0.0485 -0.0174 -0.0147 0.0079
C26 0.0293 0.0226 0.0293 -0.0026 -0.0058 -0.0016
C27 0.0304 0.0200 0.0278 -0.0034 -0.0053 0.0016
C28 0.0259 0.0275 0.0354 -0.0046 -0.0053 0.0010
C29 0.0275 0.0273 0.0336 -0.0069 0.0021 0.0046
C30 0.0372 0.0247 0.0281 -0.0056 0.0012 -0.0013
C31 0.0460 0.0368 0.0343 -0.0110 0.0030 -0.0016
C32 0.0551 0.0487 0.0350 -0.0215 -0.0042 -0.0066
C33 0.0472 0.0476 0.0373 -0.0149 -0.0137 -0.0039
C34 0.0360 0.0378 0.0321 -0.0079 -0.0076 -0.0002
C35 0.0357 0.0273 0.0242 -0.0044 -0.0052 -0.0014
C36 0.0269 0.0283 0.0292 -0.0072 -0.0013 0.0036

loop_
_atom_site_label
_atom_site_type_symbol
_atom_site_thermal_displace_type
_atom_site_fract_x
_atom_site_fract_y
_atom_site_fract_z
_atom_site_occupancy
_atom_site_U_iso_or_equiv
_atom_site_disorder_group
Cu1 Cu Uani 0.78502 0.33959 0.10543 1.000 0.0328 .
Cu2 Cu Uani 0.72791 -0.04554 0.20670 1.000 0.0283 .
O1 O Uani 0.71484 0.37336 0.00024 1.000 0.0352 .
O2 O Uani 0.68470 0.68051 -0.10347 1.000 0.0409 .
O3 O Uani 0.75227 0.19595 0.13181 1.000 0.0353 .
O4 O Uani 1.01208 0.21736 0.05762 1.000 0.0397 .
O5 O Uani 0.90357 0.07123 0.09648 1.000 0.0356 .
O6 O Uani 0.76223 0.00784 0.29671 1.000 0.0309 .
O7 O Uani 0.30389 0.13834 0.41021 1.000 0.0395 .
O8 O Uani 0.94740 -0.12105 0.18924 1.000 0.0343 .
O9 O Uani 0.78825 -0.23610 0.27274 1.000 0.0587 .
O10 O Uani 1.06213 -0.26581 0.22980 1.000 0.0486 .
N1 N Uani 0.87551 0.35031 0.20176 1.000 0.0314 .
N2 N Uani 0.80422 0.47973 0.08046 1.000 0.0297 .
N3 N Uani 0.75988 0.53200 0.00815 1.000 0.0312 .
N4 N Uani 0.89318 0.16003 0.09447 1.000 0.0288 .
N5 N Uani 0.61229 -0.08341 0.12663 1.000 0.0291 .
N6 N Uani 0.50371 0.01432 0.23344 1.000 0.0279 .
N7 N Uani 0.47635 0.06155 0.29585 1.000 0.0298 .
N8 N Uani 0.93354 -0.21021 0.23219 1.000 0.0344 .
C1 C Uani 0.91823 0.27853 0.26195 1.000 0.0368 .
C2 C Uani 0.98379 0.29886 0.32375 1.000 0.0420 .
C3 C Uani 1.00111 0.39586 0.32493 1.000 0.0421 .
C4 C Uani 0.95648 0.47062 0.26316 1.000 0.0356 .
C5 C Uani 0.89550 0.44656 0.20170 1.000 0.0315 .
C6 C Uani 0.85051 0.51951 0.13118 1.000 0.0312 .
C7 C Uani 0.86239 0.62823 0.12116 1.000 0.0404 .
C8 C Uani 0.71469 0.46758 -0.02874 1.000 0.0303 .
C9 C Uani 0.66206 0.50907 -0.10723 1.000 0.0305 .
C10 C Uani 0.64406 0.61358 -0.13987 1.000 0.0326 .
C11 C Uani 0.58523 0.64746 -0.21123 1.000 0.0344 .
C12 C Uani 0.55517 0.58176 -0.25673 1.000 0.0317 .
C13 C Uani 0.50386 0.61562 -0.33326 1.000 0.0404 .
C14 C Uani 0.47749 0.55067 -0.37583 1.000 0.0477 .
C15 C Uani 0.50012 0.44921 -0.34543 1.000 0.0497 .
C16 C Uani 0.54889 0.41333 -0.27240 1.000 0.0429 .
C17 C Uani 0.57679 0.47872 -0.22640 1.000 0.0325 .
C18 C Uani 0.62856 0.44503 -0.15087 1.000 0.0328 .
C19 C Uani 0.67939 -0.13592 0.07236 1.000 0.0350 .
C20 C Uani 0.57917 -0.16318 0.02492 1.000 0.0423 .
C21 C Uani 0.40721 -0.13389 0.03418 1.000 0.0434 .
C22 C Uani 0.33750 -0.07665 0.08856 1.000 0.0384 .
C23 C Uani 0.44269 -0.05202 0.13459 1.000 0.0294 .
C24 C Uani 0.38437 0.00772 0.19505 1.000 0.0299 .
C25 C Uani 0.20778 0.05491 0.21033 1.000 0.0425 .
C26 C Uani 0.62131 0.05111 0.32636 1.000 0.0277 .
C27 C Uani 0.61051 0.09074 0.39864 1.000 0.0267 .
C28 C Uani 0.45317 0.13012 0.43902 1.000 0.0304 .
C29 C Uani 0.44963 0.16240 0.50805 1.000 0.0312 .
C30 C Uani 0.59949 0.15771 0.54037 1.000 0.0314 .
C31 C Uani 0.59959 0.19006 0.61179 1.000 0.0404 .
C32 C Uani 0.74673 0.18520 0.64123 1.000 0.0447 .
C33 C Uani 0.90377 0.14705 0.60190 1.000 0.0422 .
C34 C Uani 0.90920 0.11495 0.53320 1.000 0.0354 .
C35 C Uani 0.75752 0.11915 0.50072 1.000 0.0295 .
C36 C Uani 0.75866 0.08579 0.43043 1.000 0.0291 .
O111 O Uiso -0.01350 0.41307 0.59450 0.516 0.0875 1
C371 C Uiso 0.12982 0.39221 0.54729 0.516 0.1077 1
O112 O Uiso 0.18508 0.48583 0.53177 0.484 0.0915 2
C372 C Uiso 0.12982 0.39221 0.54729 0.484 0.1077 2
H1 H Uiso 0.90320 0.21185 0.26231 1.000 0.0442 .
H2 H Uiso 0.71370 0.65134 -0.05951 1.000 0.0613 .
H2A H Uiso 1.01659 0.24663 0.36500 1.000 0.0504 .
H3 H Uiso 1.04320 0.41096 0.36768 1.000 0.0506 .
H4 H Uiso 0.96757 0.53767 0.26297 1.000 0.0427 .
H7 H Uiso 0.32006 0.11299 0.37002 1.000 0.0593 .
H7A H Uiso 0.81498 0.66388 0.07389 1.000 0.0606 .
H7B H Uiso 0.79578 0.64691 0.17017 1.000 0.0606 .
H7C H Uiso 0.98417 0.64501 0.11286 1.000 0.0606 .
H11 H Uiso 0.56438 0.71616 -0.23033 1.000 0.0413 .
H13 H Uiso 0.48794 0.68429 -0.35471 1.000 0.0485 .
H14 H Uiso 0.44339 0.57444 -0.42667 1.000 0.0573 .
H15 H Uiso 0.48138 0.40476 -0.37588 1.000 0.0597 .
H16 H Uiso 0.56410 0.34428 -0.25247 1.000 0.0514 .
H18 H Uiso 0.64076 0.37609 -0.12934 1.000 0.0394 .
H19 H Uiso 0.79873 -0.15531 0.06583 1.000 0.0420 .
H20 H Uiso 0.62881 -0.20128 -0.01310 1.000 0.0507 .
H21 H Uiso 0.33608 -0.15294 0.00324 1.000 0.0521 .
H22 H Uiso 0.21949 -0.05460 0.09425 1.000 0.0461 .
H25A H Uiso 0.20575 0.11890 0.17134 1.000 0.0638 .
H25B H Uiso 0.12206 0.01233 0.20379 1.000 0.0638 .
H25C H Uiso 0.17965 0.06447 0.26587 1.000 0.0638 .
H29 H Uiso 0.34409 0.18832 0.53437 1.000 0.0374 .
H31 H Uiso 0.49505 0.21550 0.63939 1.000 0.0484 .
H32 H Uiso 0.74394 0.20773 0.68884 1.000 0.0537 .
H33 H Uiso 1.00567 0.14371 0.62324 1.000 0.0507 .
H34 H Uiso 1.01527 0.08958 0.50685 1.000 0.0424 .
H36 H Uiso 0.86348 0.05921 0.40409 1.000 0.0349 .
H37A H Uiso 0.16052 0.44849 0.50065 0.516 0.1615 1
H37B H Uiso 0.22332 0.37808 0.57785 0.516 0.1615 1
H37C H Uiso 0.11345 0.33437 0.52786 0.516 0.1615 1
H111 H Uiso -0.09229 0.42825 0.56763 0.516 0.1313 1
H37D H Uiso 0.18113 0.36345 0.50112 0.484 0.1615 2
H37E H Uiso 0.16552 0.35247 0.59654 0.484 0.1615 2
H37F H Uiso 0.00301 0.39324 0.55540 0.484 0.1615 2
H112 H Uiso 0.14804 0.52095 0.49167 0.484 0.1372 2

loop_
_atom_type_symbol
_atom_type_description
_atom_type_scat_dispersion_real
_atom_type_scat_dispersion_imag
_atom_type_scat_source
C C 0.0033 0.0016 ' International Tables Vol C Tables 4.2.6.8 and 6.1.1.4'
H H 0.0000 0.0000 ' International Tables Vol C Tables 4.2.6.8 and 6.1.1.4'
Cu Cu 0.3201 1.2651 ' International Tables Vol C Tables 4.2.6.8 and 6.1.1.4'
N N 0.0061 0.0033 ' International Tables Vol C Tables 4.2.6.8 and 6.1.1.4'
O O 0.0106 0.0060 ' International Tables Vol C Tables 4.2.6.8 and 6.1.1.4'

loop_
_geom_angle_atom_site_label_1
_geom_angle_atom_site_label_2
_geom_angle_atom_site_label_3
_geom_angle
_geom_angle_publ_flag
O1 Cu1 O3 98.06 yes
O1 Cu1 O4 90.93 yes
O1 Cu1 N1 161.72 yes
O1 Cu1 N2 80.83 yes
O3 Cu1 O4 55.94 yes
O3 Cu1 N1 100.09 yes
O3 Cu1 N2 177.08 yes
O4 Cu1 N1 97.48 yes
O4 Cu1 N2 126.64 yes
N1 Cu1 N2 81.13 yes
O5 Cu2 O6 97.43 yes
O5 Cu2 O8 78.78 yes
O5 Cu2 O9 130.68 yes
O5 Cu2 N5 90.23 yes
O5 Cu2 N6 108.08 yes
O6 Cu2 O8 99.06 yes
O6 Cu2 O9 97.76 yes
O6 Cu2 N5 160.91 yes
O6 Cu2 N6 80.52 yes
O8 Cu2 O9 52.59 yes
O8 Cu2 N5 99.57 yes
O8 Cu2 N6 173.14 yes
O9 Cu2 N5 90.29 yes
O9 Cu2 N6 120.60 yes
N5 Cu2 N6 80.48 yes
Cu1 O1 C8 110.45 yes
Cu1 O3 N4 105.36 yes
Cu1 O4 N4 80.66 yes
Cu2 O5 N4 120.80 yes
Cu2 O6 C26 110.34 yes
Cu2 O8 N8 111.64 yes
Cu2 O9 N8 78.28 yes
C10 O2 H2 109.00 no
C28 O7 H7 109.00 no
C371 O111 H111 109.00 no
C372 O112 H112 109.00 no
Cu1 N1 C1 129.08 yes
C1 N1 C5 119.14 yes
Cu1 N1 C5 111.78 yes
Cu1 N2 N3 116.36 yes
N3 N2 C6 124.21 yes
Cu1 N2 C6 119.40 yes
N2 N3 C8 108.29 yes
O3 N4 O5 119.08 yes
O3 N4 O4 117.91 yes
O4 N4 O5 123.00 yes
Cu2 N5 C23 112.09 yes
Cu2 N5 C19 128.09 yes
C19 N5 C23 119.77 yes
N7 N6 C24 122.59 yes
Cu2 N6 C24 120.37 yes
Cu2 N6 N7 117.02 yes
N6 N7 C26 108.47 yes
O8 N8 O10 119.23 yes
O8 N8 O9 117.38 yes
O9 N8 O10 123.37 yes
N1 C1 C2 121.72 yes
C1 C2 C3 119.42 no
C2 C3 C4 119.26 no
C3 C4 C5 119.17 no
N1 C5 C6 114.69 yes
C4 C5 C6 124.05 no
N1 C5 C4 121.25 yes
N2 C6 C7 124.88 yes
N2 C6 C5 112.85 yes
C5 C6 C7 122.27 no
O1 C8 C9 119.28 yes
N3 C8 C9 116.66 yes
O1 C8 N3 124.06 yes
C8 C9 C10 122.39 no
C10 C9 C18 118.95 no
C8 C9 C18 118.66 no
C9 C10 C11 119.52 no
O2 C10 C9 122.35 yes
O2 C10 C11 118.12 yes
C10 C11 C12 121.20 no
C11 C12 C13 122.20 no
C11 C12 C17 119.76 no
C13 C12 C17 118.05 no
C12 C13 C14 120.78 no
C13 C14 C15 120.60 no
C14 C15 C16 120.72 no
C15 C16 C17 120.18 no
C12 C17 C16 119.67 no
C16 C17 C18 122.15 no
C12 C17 C18 118.17 no
C9 C18 C17 122.22 no
N5 C19 C20 121.73 yes
C19 C20 C21 118.71 no
C20 C21 C22 120.03 no
C21 C22 C23 118.91 no
N5 C23 C24 114.85 yes
C22 C23 C24 124.35 no
N5 C23 C22 120.80 yes
N6 C24 C25 123.78 yes
N6 C24 C23 112.07 yes
C23 C24 C25 124.15 no
O6 C26 C27 120.52 yes
N7 C26 C27 115.91 yes
O6 C26 N7 123.56 yes
C26 C27 C28 122.92 no
C28 C27 C36 118.75 no
C26 C27 C36 118.28 no
C27 C28 C29 120.26 no
O7 C28 C27 121.62 yes
O7 C28 C29 118.12 yes
C28 C29 C30 121.18 no
C29 C30 C31 122.44 no
C29 C30 C35 119.32 no
C31 C30 C35 118.23 no
C30 C31 C32 121.08 no
C31 C32 C33 120.77 no
C32 C33 C34 120.02 no
C33 C34 C35 120.62 no
C30 C35 C34 119.28 no
C30 C35 C36 118.78 no
C34 C35 C36 121.94 no
C27 C36 C35 121.70 no
N1 C1 H1 119.00 no
C2 C1 H1 119.00 no
C1 C2 H2A 120.00 no
C3 C2 H2A 120.00 no
C4 C3 H3 120.00 no
C2 C3 H3 120.00 no
C3 C4 H4 120.00 no
C5 C4 H4 120.00 no
C6 C7 H7B 109.00 no
C6 C7 H7A 109.00 no
H7A C7 H7C 109.00 no
C6 C7 H7C 109.00 no
H7A C7 H7B 109.00 no
H7B C7 H7C 109.00 no
C10 C11 H11 119.00 no
C12 C11 H11 119.00 no
C14 C13 H13 120.00 no
C12 C13 H13 120.00 no
C13 C14 H14 120.00 no
C15 C14 H14 120.00 no
C14 C15 H15 120.00 no
C16 C15 H15 120.00 no
C17 C16 H16 120.00 no
C15 C16 H16 120.00 no
C9 C18 H18 119.00 no
C17 C18 H18 119.00 no
N5 C19 H19 119.00 no
C20 C19 H19 119.00 no
C21 C20 H20 121.00 no
C19 C20 H20 121.00 no
C20 C21 H21 120.00 no
C22 C21 H21 120.00 no
C23 C22 H22 121.00 no
C21 C22 H22 121.00 no
C24 C25 H25C 109.00 no
C24 C25 H25A 109.00 no
C24 C25 H25B 109.00 no
H25B C25 H25C 109.00 no
H25A C25 H25C 109.00 no
H25A C25 H25B 109.00 no
C28 C29 H29 119.00 no
C30 C29 H29 119.00 no
C32 C31 H31 119.00 no
C30 C31 H31 119.00 no
C33 C32 H32 120.00 no
C31 C32 H32 120.00 no
C32 C33 H33 120.00 no
C34 C33 H33 120.00 no
C33 C34 H34 120.00 no
C35 C34 H34 120.00 no
C35 C36 H36 119.00 no
C27 C36 H36 119.00 no
O111 C371 H37B 109.00 no
O111 C371 H37C 109.00 no
O111 C371 H37A 109.00 no
H37A C371 H37C 109.00 no
H37B C371 H37C 109.00 no
H37A C371 H37B 109.00 no
O112 C372 H37D 109.00 no
O112 C372 H37E 109.00 no
O112 C372 H37F 109.00 no
H37D C372 H37E 109.00 no
H37D C372 H37F 109.00 no
H37E C372 H37F 109.00 no

loop_
_geom_bond_atom_site_label_1
_geom_bond_atom_site_label_2
_geom_bond_distance
_geom_bond_publ_flag
Cu1 O1 1.9556 yes
Cu1 O3 1.9752 yes
Cu1 O4 2.5300 yes
Cu1 N1 1.9970 yes
Cu1 N2 1.9139 yes
Cu2 O5 2.4279 yes
Cu2 O6 1.9673 yes
Cu2 O8 1.9624 yes
Cu2 O9 2.6785 yes
Cu2 N5 2.0113 yes
Cu2 N6 1.9104 yes
O1 C8 1.2902 yes
O2 C10 1.3473 yes
O3 N4 1.2915 yes
O4 N4 1.2402 yes
O5 N4 1.2331 yes
O6 C26 1.2912 yes
O7 C28 1.3639 yes
O8 N8 1.2840 yes
O9 N8 1.2366 yes
O10 N8 1.2290 yes
O2 H2 0.8400 no
O7 H7 0.8400 no
O111 C371 1.3028 yes
O111 H111 0.8400 no
O112 C372 1.3600 yes
O112 H112 0.8400 no
N1 C5 1.3707 yes
N1 C1 1.3373 yes
N2 C6 1.2795 yes
N2 N3 1.3862 yes
N3 C8 1.3389 yes
N5 C23 1.3642 yes
N5 C19 1.3315 yes
N6 N7 1.3741 yes
N6 C24 1.2884 yes
N7 C26 1.3460 yes
C1 C2 1.3846 no
C2 C3 1.3832 no
C3 C4 1.3829 no
C4 C5 1.3828 no
C5 C6 1.4737 no
C6 C7 1.4982 no
C8 C9 1.4747 no
C9 C18 1.3835 no
C9 C10 1.4398 no
C10 C11 1.3760 no
C11 C12 1.4169 no
C12 C17 1.4180 no
C12 C13 1.4278 no
C13 C14 1.3606 no
C14 C15 1.3990 no
C15 C16 1.3665 no
C16 C17 1.4142 no
C17 C18 1.4136 no
C19 C20 1.3930 no
C20 C21 1.3735 no
C21 C22 1.3841 no
C22 C23 1.3860 no
C23 C24 1.4755 no
C24 C25 1.4933 no
C26 C27 1.4764 no
C27 C28 1.4286 no
C27 C36 1.3886 no
C28 C29 1.3753 no
C29 C30 1.4068 no
C30 C31 1.4212 no
C30 C35 1.4225 no
C31 C32 1.3586 no
C32 C33 1.4121 no
C33 C34 1.3659 no
C34 C35 1.4225 no
C35 C36 1.4082 no
C1 H1 0.9500 no
C2 H2A 0.9500 no
C3 H3 0.9500 no
C4 H4 0.9500 no
C7 H7A 0.9800 no
C7 H7C 0.9800 no
C7 H7B 0.9800 no
C11 H11 0.9500 no
C13 H13 0.9500 no
C14 H14 0.9500 no
C15 H15 0.9500 no
C16 H16 0.9500 no
C18 H18 0.9500 no
C19 H19 0.9500 no
C20 H20 0.9500 no
C21 H21 0.9500 no
C22 H22 0.9500 no
C25 H25B 0.9800 no
C25 H25A 0.9800 no
C25 H25C 0.9800 no
C29 H29 0.9500 no
C31 H31 0.9500 no
C32 H32 0.9500 no
C33 H33 0.9500 no
C34 H34 0.9500 no
C36 H36 0.9500 no
C371 H37C 0.9800 no
C371 H37A 0.9800 no
C371 H37B 0.9800 no
C372 H37D 0.9800 no
C372 H37E 0.9800 no
C372 H37F 0.9800 no

loop_
_geom_hbond_atom_site_label_D
_geom_hbond_atom_site_label_H
_geom_hbond_atom_site_label_A
_geom_hbond_distance_DH
_geom_hbond_distance_HA
_geom_hbond_distance_DA
_geom_hbond_angle_DHA
_geom_hbond_site_symmetry_A
_geom_hbond_publ_flag
O2 H2 N3 0.8400 1.8500 2.5915 147.00 . yes
O7 H7 N7 0.8400 1.8200 2.5675 147.00 . yes
C7 H7A N3 0.9800 2.5100 2.9167 105.00 . yes
C18 H18 O1 0.9500 2.4300 2.7728 101.00 . yes
C20 H20 O2 0.9500 2.5000 3.4325 165.00 1_545 yes
C22 H22 O8 0.9500 2.4900 3.2154 133.00 1_455 yes
C25 H25B O8 0.9800 2.5000 3.4712 169.00 1_455 yes
C25 H25C N7 0.9800 2.5000 2.8610 101.00 . yes
C31 H31 O9 0.9500 2.4600 3.3835 165.00 2_656 yes
C32 H32 O10 0.9500 2.5900 3.4021 143.00 2_756 yes
C34 H34 O7 0.9500 2.5400 3.3580 144.00 1_655 yes
C36 H36 O6 0.9500 2.4600 2.7934 101.00 . yes
C371 H37A O111 0.9800 2.5900 3.3999 140.00 2_566 yes

loop_
_geom_torsion_atom_site_label_1
_geom_torsion_atom_site_label_2
_geom_torsion_atom_site_label_3
_geom_torsion_atom_site_label_4
_geom_torsion
_geom_torsion_publ_flag
O3 Cu1 O1 C8 176.02 no
O4 Cu1 O1 C8 -128.27 no
N2 Cu1 O1 C8 -1.25 no
O1 Cu1 O3 N4 83.55 no
O4 Cu1 O3 N4 -2.09 no
N1 Cu1 O3 N4 -94.35 no
O1 Cu1 O4 N4 -96.98 no
O3 Cu1 O4 N4 2.13 no
N1 Cu1 O4 N4 99.29 no
N2 Cu1 O4 N4 -176.22 no
O4 Cu1 N1 C5 128.65 no
N2 Cu1 N1 C5 2.59 no
O1 Cu1 N2 N3 1.25 no
O3 Cu1 N1 C1 6.19 no
O4 Cu1 N1 C1 -50.43 no
N2 Cu1 N1 C1 -176.49 no
O3 Cu1 N1 C5 -174.73 no
N1 Cu1 N2 C6 -3.93 no
N1 Cu1 N2 N3 178.30 no
O1 Cu1 N2 C6 179.03 no
O4 Cu1 N2 N3 85.54 no
O4 Cu1 N2 C6 -96.69 no
O8 Cu2 O5 N4 -141.77 no
O9 Cu2 O5 N4 -150.91 no
O6 Cu2 O5 N4 -43.95 no
O8 Cu2 O9 N8 2.04 no
N5 Cu2 O9 N8 103.90 no
N6 Cu2 O9 N8 -177.00 no
N5 Cu2 O5 N4 118.52 no
N6 Cu2 O5 N4 38.46 no
O5 Cu2 O6 C26 108.60 no
O8 Cu2 O6 C26 -171.65 no
O9 Cu2 O6 C26 -118.46 no
N6 Cu2 O6 C26 1.41 no
O5 Cu2 O8 N8 -173.34 no
O6 Cu2 O8 N8 90.81 no
O9 Cu2 O8 N8 -2.07 no
N5 Cu2 O8 N8 -85.02 no
O5 Cu2 O9 N8 13.35 no
O6 Cu2 O9 N8 -93.46 no
N6 Cu2 N5 C23 -2.24 no
O5 Cu2 N6 N7 -94.49 no
O6 Cu2 N6 N7 0.30 no
O9 Cu2 N6 N7 93.75 no
N5 Cu2 N6 N7 178.40 no
O5 Cu2 N6 C24 87.07 no
O6 Cu2 N6 C24 -178.14 no
O9 Cu2 N6 C24 -84.68 no
O5 Cu2 N5 C19 72.10 no
O8 Cu2 N5 C19 -6.56 no
O9 Cu2 N5 C19 -58.59 no
N6 Cu2 N5 C19 -179.61 no
O5 Cu2 N5 C23 -110.54 no
O8 Cu2 N5 C23 170.80 no
O9 Cu2 N5 C23 118.78 no
N5 Cu2 N6 C24 -0.03 no
Cu1 O1 C8 C9 -178.80 no
Cu1 O1 C8 N3 1.19 no
Cu1 O3 N4 O5 -175.57 no
Cu1 O3 N4 O4 4.01 no
Cu1 O4 N4 O5 176.50 no
Cu1 O4 N4 O3 -3.06 no
Cu2 O5 N4 O3 -24.53 no
Cu2 O5 N4 O4 155.92 no
Cu2 O6 C26 C27 175.44 no
Cu2 O6 C26 N7 -3.22 no
Cu2 O8 N8 O9 4.01 no
Cu2 O8 N8 O10 -177.64 no
Cu2 O9 N8 O10 178.93 no
Cu2 O9 N8 O8 -2.79 no
Cu1 N1 C5 C6 -1.25 no
Cu1 N1 C1 C2 178.35 no
C1 N1 C5 C6 177.93 no
C5 N1 C1 C2 -0.67 no
C1 N1 C5 C4 -0.93 no
Cu1 N1 C5 C4 179.89 no
N3 N2 C6 C7 0.68 no
C6 N2 N3 C8 -178.62 no
Cu1 N2 N3 C8 -0.96 no
Cu1 N2 C6 C7 -176.91 no
N3 N2 C6 C5 -178.24 no
Cu1 N2 C6 C5 4.17 no
N2 N3 C8 O1 -0.20 no
N2 N3 C8 C9 179.79 no
Cu2 N5 C23 C22 -175.63 no
C19 N5 C23 C24 -178.44 no
C19 N5 C23 C22 1.98 no
Cu2 N5 C19 C20 174.83 no
Cu2 N5 C23 C24 3.95 no
C23 N5 C19 C20 -2.36 no
C24 N6 N7 C26 176.55 no
N7 N6 C24 C23 -176.22 no
Cu2 N6 C24 C25 -178.01 no
Cu2 N6 N7 C26 -1.85 no
Cu2 N6 C24 C23 2.13 no
N7 N6 C24 C25 3.64 no
N6 N7 C26 C27 -175.31 no
N6 N7 C26 O6 3.41 no
N1 C1 C2 C3 1.92 no
C1 C2 C3 C4 -1.56 no
C2 C3 C4 C5 0.03 no
C3 C4 C5 N1 1.25 no
C3 C4 C5 C6 -177.50 no
C4 C5 C6 N2 177.10 no
N1 C5 C6 C7 179.33 no
N1 C5 C6 N2 -1.72 no
C4 C5 C6 C7 -1.85 no
N3 C8 C9 C10 -5.56 no
O1 C8 C9 C18 -5.44 no
N3 C8 C9 C18 174.57 no
O1 C8 C9 C10 174.43 no
C8 C9 C18 C17 179.72 no
C10 C9 C18 C17 -0.15 no
C18 C9 C10 C11 3.46 no
C18 C9 C10 O2 -175.79 no
C8 C9 C10 O2 4.33 no
C8 C9 C10 C11 -176.41 no
O2 C10 C11 C12 174.17 no
C9 C10 C11 C12 -5.12 no
C10 C11 C12 C17 3.45 no
C10 C11 C12 C13 -176.28 no
C11 C12 C17 C16 -179.19 no
C11 C12 C13 C14 179.41 no
C17 C12 C13 C14 -0.33 no
C13 C12 C17 C18 179.64 no
C11 C12 C17 C18 -0.11 no
C13 C12 C17 C16 0.55 no
C12 C13 C14 C15 0.02 no
C13 C14 C15 C16 0.09 no
C14 C15 C16 C17 0.15 no
C15 C16 C17 C18 -179.52 no
C15 C16 C17 C12 -0.47 no
C12 C17 C18 C9 -1.48 no
C16 C17 C18 C9 177.58 no
N5 C19 C20 C21 0.70 no
C19 C20 C21 C22 1.36 no
C20 C21 C22 C23 -1.71 no
C21 C22 C23 C24 -179.49 no
C21 C22 C23 N5 0.05 no
N5 C23 C24 N6 -4.01 no
C22 C23 C24 N6 175.56 no
C22 C23 C24 C25 -4.30 no
N5 C23 C24 C25 176.13 no
O6 C26 C27 C28 -173.37 no
O6 C26 C27 C36 4.02 no
N7 C26 C27 C28 5.38 no
N7 C26 C27 C36 -177.23 no
C26 C27 C28 O7 -3.60 no
C26 C27 C28 C29 177.41 no
C36 C27 C28 O7 179.02 no
C36 C27 C28 C29 0.03 no
C26 C27 C36 C35 -177.98 no
C28 C27 C36 C35 -0.48 no
O7 C28 C29 C30 -178.92 no
C27 C28 C29 C30 0.11 no
C28 C29 C30 C31 -179.70 no
C28 C29 C30 C35 0.19 no
C29 C30 C31 C32 -179.56 no
C35 C30 C31 C32 0.55 no
C29 C30 C35 C34 179.66 no
C29 C30 C35 C36 -0.62 no
C31 C30 C35 C34 -0.45 no
C31 C30 C35 C36 179.27 no
C30 C31 C32 C33 -0.49 no
C31 C32 C33 C34 0.33 no
C32 C33 C34 C35 -0.24 no
C33 C34 C35 C30 0.31 no
C33 C34 C35 C36 -179.41 no
C30 C35 C36 C27 0.77 no
C34 C35 C36 C27 -179.51 no
